data_1549774
loop_
_publ_author_name
'Takeuchi, Y.'
'Sasaki, S.'
'Joswig, W.'
'Fuess, H.'

_publ_section_title
;
 X-ray and neutron diffraction study of hemimorphite : XRD result at room
 temperature
;
_journal_name_full 'Proceedings of the Japan Academy, Series B'
_journal_page_first 577
_journal_page_last 582
_journal_volume 54
_journal_year 1978
_chemical_formula_sum 'H2 O5 Si Zn2'
_chemical_name_common hemimorphite
_chemical_name_mineral hemimorphite
_space_group_IT_number 44
_space_group_name_H-M_alt 'I m m 2'
_symmetry_space_group_name_Hall 'I 2 -2'
_symmetry_space_group_name_H-M 'I m m 2'
_cell_angle_alpha 90
_cell_angle_beta 90
_cell_angle_gamma 90
_cell_formula_units_Z 4
_cell_length_a 8.366(1)
_cell_length_b 10.714(1)
_cell_length_c 5.113(1)
_cell_volume 458.30(11)
_diffrn_ambient_temperature 300
_cod_data_source_file hemimorphite-Takeuchi-XRD.cif
_cod_data_source_block hemimorphite_XRD
_cod_original_formula_sum 'Zn2 Si O5 H2'
_cod_database_code 1549774

loop_
_space_group_symop_operation_xyz
'x, y, z'
'-x, -y, z'
'x, -y, z'
'-x, y, z'
'x+1/2, y+1/2, z+1/2'
'-x+1/2, -y+1/2, z+1/2'
'x+1/2, -y+1/2, z+1/2'
'-x+1/2, y+1/2, z+1/2'

loop_
_atom_site_label
_atom_site_occupancy
_atom_site_fract_x
_atom_site_fract_y
_atom_site_fract_z
_atom_site_adp_type
_atom_site_U_iso_or_equiv
_atom_site_type_symbol
Zn 1.0 0.20454(3) 0.16124(2) 0.000000 Uiso 0.009700 Zn
Si 1.0 0.000000 0.14630(8) 0.5097(4) Uiso 0.005633 Si
O1 1.0 0.1601(2) 0.2052(2) 0.6365(4) Uiso 0.012167 O
O2 1.0 0.000000 0.1670(4) 0.1943(5) Uiso 0.008133 O
O3 1.0 0.3057(4) 0.000000 0.0405(9) Uiso 0.020800 O
O4 1.0 0.000000 0.000000 0.5918(9) Uiso 0.013067 O
O5 1.0 0.500000 0.0225(14) 0.5197(39) Uiso 0.048933 O

loop_
_atom_site_aniso_label
_atom_site_aniso_U_11
_atom_site_aniso_U_22
_atom_site_aniso_U_33
_atom_site_aniso_U_12
_atom_site_aniso_U_13
_atom_site_aniso_U_23
Zn 0.0099(3) 0.0107(4) 0.0085(7) -0.0023(2) 0.00000 0.00000
Si 0.0068(2) 0.0060(2) 0.0041(3) 0.00000 0.00000 0.0004(0)
O1 0.0121(4) 0.0150(5) 0.0094(8) -0.0074(5) -0.0022(5) 0.0033(5)
O2 0.0076(2) 0.0171(6) 0.0073(6) 0.00000 0.00000 0.0012(2)
O3 0.0166(5) 0.0111(4) 0.0347(28) 0.00000 -0.0065(14) 0.00000
O4 0.0191(6) 0.0048(2) 0.0153(12) 0.00000 0.00000 0.00000
O5 0.0601(18) 0.0501(17) 0.0366(29) 0.00000 0.00000 0.0013(2)
